data_4321423
loop_
_publ_author_name
'Catherine P. Raptopoulou'
'Vaslis Tangoulis'
'Vassilis Psycharis'

_publ_section_title
;
 Synthesis and Structural, Spectroscopic, and Magnetic Characterization of
 (NH4)[Fe3(\m3-OH)(H2L)3(HL)3] (H3L = Orotic Acid) Presenting Two Novel
 Metal-Binding Modes of the Orotate Ligand: The Case of a Spin-Frustrated
 System
;
_journal_name_full 'Inorganic Chemistry'
_journal_page_first 4452
_journal_page_last 4459
_journal_paper_doi 10.1021/ic9914084
_journal_volume 39
_journal_year 2000
_chemical_formula_moiety (NH4)[Fe3(OH)(C5H3N2O4)3(C5H2N2O4)3].7.75H2O
_chemical_formula_sum 'C30 H35.5 Fe3 N13 O32.75'
_chemical_formula_weight 1269.71
_chemical_name_systematic
; 
 ? 
;
_space_group_IT_number 147
_symmetry_cell_setting hexagonal
_symmetry_space_group_name_Hall '-P 3'
_symmetry_space_group_name_H-M 'P -3'
_atom_sites_solution_hydrogens geom
_atom_sites_solution_primary direct
_atom_sites_solution_secondary difmap
_audit_creation_method SHELXL-97
_cell_angle_alpha 90.00
_cell_angle_beta 90.00
_cell_angle_gamma 120.00
_cell_formula_units_Z 2
_cell_length_a 14.813(7)
_cell_length_b 14.813(7)
_cell_length_c 15.084(7)
_cell_measurement_reflns_used 25
_cell_measurement_temperature 298(2)
_cell_measurement_theta_max 11.6
_cell_measurement_theta_min 5.5
_cell_volume 2866(2)
_computing_cell_refinement 'Program LEAST (UCLA Crystallographic package, C.E.Strouse 1994)'
_computing_data_collection 'Program COLLECT (UCLA Crystallographic package, C.E.Strouse 1994)'
_computing_data_reduction 'Program REDUCE (UCLA Crystallographic package, C.E.Strouse 1994)'
_computing_molecular_graphics ORTEP
_computing_structure_refinement 'SHELXL-97 (Sheldrick, 1997)'
_computing_structure_solution 'SHELXS-97 (Sheldrick, 1990)'
_diffrn_ambient_temperature 298(2)
_diffrn_measured_fraction_theta_full 0.994
_diffrn_measured_fraction_theta_max 0.994
_diffrn_measurement_device_type 'Crystal Logic Dual Goniometer diffractometer'
_diffrn_measurement_method 'theta-2theta scans'
_diffrn_radiation_monochromator graphite
_diffrn_radiation_source 'fine-focus sealed tube'
_diffrn_radiation_type MoK\a
_diffrn_radiation_wavelength 0.71073
_diffrn_reflns_av_R_equivalents 0.0436
_diffrn_reflns_av_sigmaI/netI 0.0528
_diffrn_reflns_limit_h_max 17
_diffrn_reflns_limit_h_min 0
_diffrn_reflns_limit_k_max 0
_diffrn_reflns_limit_k_min -17
_diffrn_reflns_limit_l_max 16
_diffrn_reflns_limit_l_min -17
_diffrn_reflns_number 6610
_diffrn_reflns_theta_full 25.08
_diffrn_reflns_theta_max 25.08
_diffrn_reflns_theta_min 2.08
_diffrn_standards_decay_% -1.3
_diffrn_standards_interval_count 97
_diffrn_standards_number 3
_exptl_absorpt_coefficient_mu 0.848
_exptl_absorpt_correction_type none
_exptl_crystal_colour red
_exptl_crystal_density_diffrn 1.471
_exptl_crystal_density_meas 1.45
_exptl_crystal_density_method 'floating method'
_exptl_crystal_description parallelipiped
_exptl_crystal_F_000 1293
_exptl_crystal_size_max 0.55
_exptl_crystal_size_mid 0.25
_exptl_crystal_size_min 0.10
_refine_diff_density_max 0.865
_refine_diff_density_min -0.403
_refine_diff_density_rms 0.116
_refine_ls_extinction_method none
_refine_ls_goodness_of_fit_ref 1.101
_refine_ls_hydrogen_treatment mixed
_refine_ls_matrix_type full
_refine_ls_number_parameters 265
_refine_ls_number_reflns 3383
_refine_ls_number_restraints 0
_refine_ls_restrained_S_all 1.101
_refine_ls_R_factor_all 0.0788
_refine_ls_R_factor_gt 0.0621
_refine_ls_shift/su_max 0.007
_refine_ls_shift/su_mean 0.000
_refine_ls_structure_factor_coef Fsqd
_refine_ls_weighting_details 'calc w=1/[\s^2^(Fo^2^)+(0.1067P)^2^+4.3732P] where P=(Fo^2^+2Fc^2^)/3'
_refine_ls_weighting_scheme calc
_refine_ls_wR_factor_gt 0.1755
_refine_ls_wR_factor_ref 0.1908
_reflns_number_gt 2700
_reflns_number_total 3383
_reflns_threshold_expression >2sigma(I)
_cod_data_source_file ic9914084.cif
_cod_data_source_block she98
_cod_original_cell_volume 2867(2)
_cod_database_code 4321423

loop_
_symmetry_equiv_pos_as_xyz
'x, y, z'
'-y, x-y, z'
'-x+y, -x, z'
'-x, -y, -z'
'y, -x+y, -z'
'x-y, x, -z'

loop_
_atom_site_label
_atom_site_type_symbol
_atom_site_fract_x
_atom_site_fract_y
_atom_site_fract_z
_atom_site_U_iso_or_equiv
_atom_site_adp_type
_atom_site_occupancy
_atom_site_symmetry_multiplicity
_atom_site_calc_flag
_atom_site_refinement_flags
_atom_site_disorder_assembly
_atom_site_disorder_group
Fe Fe 0.36111(5) 0.55373(5) 0.31380(4) 0.0292(3) Uani 1 1 d . . .
O O 0.3333 0.6667 0.3127(3) 0.0308(11) Uani 1 3 d S . .
O1 O 0.2426(3) 0.4622(3) 0.2320(2) 0.0418(8) Uani 1 1 d . . .
O3 O 0.1595(3) 0.5503(3) 0.2004(2) 0.0412(8) Uani 1 1 d . . .
N11 N 0.4964(3) 0.6222(3) 0.3900(2) 0.0294(8) Uani 1 1 d . . .
O11 O 0.3978(3) 0.4392(2) 0.3191(2) 0.0390(8) Uani 1 1 d . . .
O12 O 0.5107(3) 0.7796(2) 0.4199(2) 0.0365(7) Uani 1 1 d . . .
N1 N 0.1023(4) 0.4617(4) 0.0411(3) 0.0467(11) Uani 1 1 d . . .
C2 C 0.0758(5) 0.4256(5) -0.0429(4) 0.0511(13) Uani 1 1 d . . .
O2 O 0.0206(4) 0.4452(4) -0.0904(3) 0.0687(13) Uani 1 1 d . . .
N3 N 0.1158(5) 0.3666(5) -0.0732(3) 0.0633(15) Uani 1 1 d . . .
C4 C 0.1760(7) 0.3377(7) -0.0261(4) 0.075(2) Uani 1 1 d . . .
O4 O 0.2063(7) 0.2824(7) -0.0599(4) 0.128(3) Uani 1 1 d . . .
C5 C 0.1997(5) 0.3772(6) 0.0635(4) 0.0605(16) Uani 1 1 d . . .
C6 C 0.1636(4) 0.4388(4) 0.0938(3) 0.0421(11) Uani 1 1 d . . .
C7 C 0.1905(4) 0.4876(4) 0.1831(3) 0.0381(11) Uani 1 1 d . . .
C12 C 0.5472(3) 0.7193(3) 0.4218(3) 0.0303(9) Uani 1 1 d . . .
N13 N 0.6425(3) 0.7560(3) 0.4590(3) 0.0358(9) Uani 1 1 d . . .
C14 C 0.6944(4) 0.7016(4) 0.4665(3) 0.0398(11) Uani 1 1 d . . .
O14 O 0.7834(3) 0.7460(3) 0.4983(3) 0.0623(12) Uani 1 1 d . . .
C15 C 0.6377(4) 0.5972(4) 0.4352(3) 0.0387(11) Uani 1 1 d . . .
C16 C 0.5434(3) 0.5623(3) 0.3986(3) 0.0313(9) Uani 1 1 d . . .
C17 C 0.4788(4) 0.4538(3) 0.3610(3) 0.0348(10) Uani 1 1 d . . .
O13 O 0.5044(3) 0.3882(3) 0.3736(3) 0.0534(10) Uani 1 1 d . . .
HN1 H 0.062(6) 0.495(6) 0.065(5) 0.08(2) Uiso 1 1 d . . .
HN3 H 0.087(6) 0.333(6) -0.129(6) 0.09(2) Uiso 1 1 d . . .
H5 H 0.242(5) 0.363(4) 0.103(4) 0.050(15) Uiso 1 1 d . . .
H15 H 0.666(5) 0.560(5) 0.444(4) 0.059(18) Uiso 1 1 d . . .
HN13 H 0.670(5) 0.815(5) 0.469(4) 0.053(18) Uiso 1 1 d . . .
N21 N 0.6667 0.3333 0.4119(14) 0.125(6) Uani 1 3 d S . .
OW1 O 0.9838(15) 0.2568(14) 0.2407(13) 0.185(11) Uiso 0.62(3) 1 d P . .
OW2 O 0.870(2) 0.3646(18) 0.1961(16) 0.219(16) Uiso 0.58(4) 1 d P . .
OW3 O 0.796(3) 0.223(4) 0.273(3) 0.13(2) Uiso 0.21(3) 1 d P . .
OW4 O 0.7628(12) 0.0597(19) 0.2491(10) 0.067(7) Uiso 0.33(3) 1 d P . .
OW5 O 0.7882(15) 0.144(2) 0.2673(13) 0.120(11) Uiso 0.40(3) 1 d P . .
OW6 O 0.7539(10) 0.0056(16) 0.2362(9) 0.065(6) Uiso 0.36(3) 1 d P . .
OW7 O 0.0000 0.0000 0.0000 0.21(2) Uiso 0.50 6 d SP . .

loop_
_atom_site_aniso_label
_atom_site_aniso_U_11
_atom_site_aniso_U_22
_atom_site_aniso_U_33
_atom_site_aniso_U_23
_atom_site_aniso_U_13
_atom_site_aniso_U_12
Fe 0.0262(4) 0.0281(4) 0.0336(4) -0.0023(2) -0.0033(2) 0.0136(3)
O 0.0278(16) 0.0278(16) 0.037(3) 0.000 0.000 0.0139(8)
O1 0.0369(18) 0.0390(18) 0.0484(19) -0.0064(15) -0.0160(15) 0.0183(15)
O3 0.0446(19) 0.0467(19) 0.0389(17) -0.0083(15) -0.0095(14) 0.0279(17)
N11 0.0258(18) 0.0296(19) 0.0348(19) -0.0044(15) -0.0025(14) 0.0152(15)
O11 0.0402(18) 0.0308(16) 0.0493(19) -0.0099(14) -0.0110(15) 0.0202(14)
O12 0.0400(17) 0.0390(17) 0.0398(17) -0.0096(14) -0.0101(14) 0.0268(15)
N1 0.051(3) 0.061(3) 0.040(2) -0.016(2) -0.0141(19) 0.036(2)
C2 0.057(3) 0.061(3) 0.044(3) -0.013(2) -0.014(2) 0.035(3)
O2 0.085(3) 0.095(3) 0.054(2) -0.024(2) -0.030(2) 0.066(3)
N3 0.079(4) 0.091(4) 0.044(3) -0.020(3) -0.015(2) 0.062(3)
C4 0.103(6) 0.109(6) 0.054(4) -0.020(4) -0.017(4) 0.085(5)
O4 0.204(7) 0.216(8) 0.073(3) -0.062(4) -0.047(4) 0.188(7)
C5 0.072(4) 0.090(5) 0.050(3) -0.016(3) -0.015(3) 0.063(4)
C6 0.035(2) 0.043(3) 0.051(3) 0.000(2) -0.005(2) 0.021(2)
C7 0.031(2) 0.038(2) 0.043(3) 0.001(2) -0.003(2) 0.016(2)
C12 0.028(2) 0.031(2) 0.034(2) -0.0019(17) -0.0008(17) 0.0156(18)
N13 0.033(2) 0.024(2) 0.051(2) -0.0046(17) -0.0070(17) 0.0143(17)
C14 0.031(2) 0.035(2) 0.056(3) 0.005(2) -0.006(2) 0.018(2)
O14 0.038(2) 0.0336(19) 0.117(4) -0.012(2) -0.030(2) 0.0191(16)
C15 0.035(3) 0.033(2) 0.054(3) -0.002(2) -0.009(2) 0.021(2)
C16 0.034(2) 0.028(2) 0.035(2) 0.0027(18) 0.0017(18) 0.0176(19)
C17 0.036(2) 0.031(2) 0.041(2) -0.0021(19) -0.0009(19) 0.019(2)
O13 0.053(2) 0.0357(19) 0.079(3) -0.0099(18) -0.0148(19) 0.0276(18)
N21 0.070(5) 0.070(5) 0.24(2) 0.000 0.000 0.035(2)

loop_
_atom_type_symbol
_atom_type_description
_atom_type_scat_dispersion_real
_atom_type_scat_dispersion_imag
_atom_type_scat_source
C C 0.0033 0.0016 'International Tables Vol C Tables 4.2.6.8 and 6.1.1.4'
H H 0.0000 0.0000 'International Tables Vol C Tables 4.2.6.8 and 6.1.1.4'
N N 0.0061 0.0033 'International Tables Vol C Tables 4.2.6.8 and 6.1.1.4'
O O 0.0106 0.0060 'International Tables Vol C Tables 4.2.6.8 and 6.1.1.4'
Fe Fe 0.3463 0.8444 'International Tables Vol C Tables 4.2.6.8 and 6.1.1.4'

loop_
_geom_angle_atom_site_label_1
_geom_angle_atom_site_label_2
_geom_angle_atom_site_label_3
_geom_angle
_geom_angle_site_symmetry_1
_geom_angle_site_symmetry_3
_geom_angle_publ_flag
O Fe O12 91.71(16) . 3_565 ?
O Fe O1 95.00(14) . . ?
O12 Fe O1 90.66(14) 3_565 . ?
O Fe O11 176.78(13) . . ?
O12 Fe O11 88.54(14) 3_565 . ?
O1 Fe O11 88.21(13) . . ?
O Fe O3 90.95(16) . 2_665 ?
O12 Fe O3 175.76(13) 3_565 2_665 ?
O1 Fe O3 85.82(15) . 2_665 ?
O11 Fe O3 88.99(14) . 2_665 ?
O Fe N11 98.88(13) . . ?
O12 Fe N11 92.97(14) 3_565 . ?
O1 Fe N11 165.54(14) . . ?
O11 Fe N11 77.90(13) . . ?
O3 Fe N11 89.88(15) 2_665 . ?
Fe O Fe 119.993(5) 3_565 2_665 ?
Fe O Fe 119.992(5) 3_565 . ?
Fe O Fe 119.993(5) 2_665 . ?
C7 O1 Fe 128.2(3) . . ?
C7 O3 Fe 125.9(3) . 3_565 ?
C12 N11 C16 117.6(4) . . ?
C12 N11 Fe 127.7(3) . . ?
C16 N11 Fe 114.3(3) . . ?
C17 O11 Fe 120.0(3) . . ?
C12 O12 Fe 125.6(3) . 2_665 ?
C2 N1 C6 122.7(5) . . ?
C2 N1 HN1 113(4) . . ?
C6 N1 HN1 123(4) . . ?
O2 C2 N3 120.9(5) . . ?
O2 C2 N1 123.2(5) . . ?
N3 C2 N1 115.9(5) . . ?
C2 N3 C4 126.2(5) . . ?
C2 N3 HN3 114(5) . . ?
C4 N3 HN3 119(5) . . ?
O4 C4 N3 120.5(6) . . ?
O4 C4 C5 124.4(6) . . ?
N3 C4 C5 115.1(5) . . ?
C6 C5 C4 119.5(5) . . ?
C6 C5 H5 118(3) . . ?
C4 C5 H5 123(3) . . ?
C5 C6 N1 120.5(5) . . ?
C5 C6 C7 122.4(5) . . ?
N1 C6 C7 117.0(4) . . ?
O3 C7 O1 127.5(5) . . ?
O3 C7 C6 116.2(4) . . ?
O1 C7 C6 116.3(4) . . ?
O12 C12 N11 123.1(4) . . ?
O12 C12 N13 117.2(4) . . ?
N11 C12 N13 119.7(4) . . ?
C12 N13 C14 125.2(4) . . ?
C12 N13 HN13 114(5) . . ?
C14 N13 HN13 120(5) . . ?
O14 C14 N13 118.8(4) . . ?
O14 C14 C15 126.8(4) . . ?
N13 C14 C15 114.4(4) . . ?
C16 C15 C14 119.4(4) . . ?
C16 C15 H15 125(4) . . ?
C14 C15 H15 116(4) . . ?
C15 C16 N11 123.6(4) . . ?
C15 C16 C17 123.3(4) . . ?
N11 C16 C17 113.1(4) . . ?
O13 C17 O11 125.5(4) . . ?
O13 C17 C16 120.3(4) . . ?
O11 C17 C16 114.2(4) . . ?
OW6 OW4 OW5 172(3) . . ?
OW3 OW5 OW4 164(3) . . ?

loop_
_geom_bond_atom_site_label_1
_geom_bond_atom_site_label_2
_geom_bond_distance
_geom_bond_site_symmetry_2
_geom_bond_publ_flag
Fe O 1.9122(11) . ?
Fe O12 2.009(3) 3_565 ?
Fe O1 2.016(3) . ?
Fe O11 2.026(3) . ?
Fe O3 2.060(3) 2_665 ?
Fe N11 2.081(4) . ?
O Fe 1.9122(10) 3_565 ?
O Fe 1.9122(11) 2_665 ?
O1 C7 1.254(6) . ?
O3 C7 1.252(6) . ?
O3 Fe 2.060(3) 3_565 ?
N11 C12 1.336(6) . ?
N11 C16 1.382(5) . ?
O11 C17 1.275(6) . ?
O12 C12 1.255(5) . ?
O12 Fe 2.009(3) 2_665 ?
N1 C2 1.356(7) . ?
N1 C6 1.371(7) . ?
N1 HN1 1.01(8) . ?
C2 O2 1.226(7) . ?
C2 N3 1.356(7) . ?
N3 C4 1.367(8) . ?
N3 HN3 0.96(9) . ?
C4 O4 1.224(8) . ?
C4 C5 1.445(9) . ?
C5 C6 1.347(8) . ?
C5 H5 0.96(6) . ?
C6 C7 1.486(7) . ?
C12 N13 1.355(6) . ?
N13 C14 1.369(6) . ?
N13 HN13 0.76(6) . ?
C14 O14 1.239(6) . ?
C14 C15 1.421(7) . ?
C15 C16 1.341(7) . ?
C15 H15 0.86(7) . ?
C16 C17 1.510(6) . ?
C17 O13 1.223(6) . ?
OW3 OW5 1.12(4) . ?
OW4 OW6 0.769(18) . ?
OW4 OW5 1.14(3) . ?

loop_
_geom_hbond_atom_site_label_D
_geom_hbond_atom_site_label_H
_geom_hbond_atom_site_label_A
_geom_hbond_distance_DH
_geom_hbond_distance_HA
_geom_hbond_distance_DA
_geom_hbond_angle_DHA
_geom_hbond_site_symmetry_A
N1 HN1 O2 1.01(8) 1.88(8) 2.877(6) 171(6) 4_565
N13 HN13 O14 0.76(6) 1.96(6) 2.727(6) 176(7) 5_566
N3 HN3 OW4 0.96(9) 1.87(9) 2.818(15) 165(7) 5_565
N3 HN3 OW6 0.96(9) 2.01(9) 2.971(15) 172(7) 5_565
N3 HN3 OW5 0.96(9) 2.21(9) 2.97(2) 135(7) 5_565
